data_4135055
loop_
_publ_author_name
'Gransbury, Gemma K.'
'Livesay, Brooke N.'
'Janetzki, Jett T.'
'Hay, Moya A.'
'Gable, Robert W.'
'Shores, Matthew P.'
'Starikova, Alyona'
'Boskovic, Colette'

_publ_section_title
;
 Understanding the Origin of One- or Two-Step Valence Tautomeric
 Transitions in Bis(dioxolene)-Bridged Dinuclear Cobalt Complexes.
;
_journal_name_full 'Journal of the American Chemical Society'
_journal_paper_doi 10.1021/jacs.0c01073
_journal_year 2020
_chemical_formula_moiety 'C63 H64 Br4 Co2 N8 O4, 2(F6 P)'
_chemical_formula_sum 'C69 H82 Br4 Co2 F12 N8 O7 P2'
_chemical_formula_weight 1862.86
_chemical_name_systematic
'(mu2-3,3,3',3'-tetramethyl-1,1'-spirobi(indan)-4,4'-7,7'-tetrabromo-5,5'-6,6'-tetraolato)-bis(tris(6-methyl-2-pyridylmethyl)amine)-di-cobalt bis(hexafluorophosphate) ethanol solvate'
_chemical_properties_physical paramagnetic
_space_group_crystal_system orthorhombic
_space_group_IT_number 52
_space_group_name_Hall '-P 2a 2bc'
_space_group_name_H-M_alt 'P n n a'
_atom_sites_solution_hydrogens geom
_atom_sites_solution_primary dual
_audit_creation_date 2019-01-24
_audit_creation_method
;
Olex2 1.2
(compiled 2018.05.29 svn.r3508 for OlexSys, GUI svn.r5506)
;
_cell_angle_alpha 90
_cell_angle_beta 90
_cell_angle_gamma 90
_cell_formula_units_Z 4
_cell_length_a 26.0240(3)
_cell_length_b 14.43890(10)
_cell_length_c 20.3551(2)
_cell_measurement_reflns_used 16188
_cell_measurement_temperature 149.99(10)
_cell_measurement_theta_max 76.2710
_cell_measurement_theta_min 2.7490
_cell_volume 7648.59(13)
_computing_cell_refinement 'CrysAlisPro 1.171.39.46 (Rigaku OD, 2018)'
_computing_data_collection 'CrysAlisPro 1.171.39.46 (Rigaku OD, 2018)'
_computing_data_reduction 'CrysAlisPro 1.171.39.46 (Rigaku OD, 2018)'
_computing_molecular_graphics 'Olex2 (Dolomanov et al., 2009)'
_computing_publication_material 'Olex2 (Dolomanov et al., 2009)'
_computing_structure_refinement 'ShelXL (Sheldrick, 2015)'
_computing_structure_solution 'ShelXT (Sheldrick, 2015)'
_diffrn_ambient_environment N~2~
_diffrn_ambient_temperature 149.99(10)
_diffrn_detector 'CCD plate'
_diffrn_detector_type HyPix
_diffrn_measured_fraction_theta_full 0.999
_diffrn_measured_fraction_theta_max 0.985
_diffrn_measurement_details
;
List of Runs (angles in degrees, time in seconds):

  # Type    Start    End  Width  t~exp~   \w     \q     \k     \f   Frames
--------------------------------------------------------------------------
  1  \w    -61.00  21.00   0.50    3.59    --  -48.30  87.00 -36.00  164
  2  \w   -116.00 -39.00   0.50    3.59    --  -48.30 -38.00-180.00  154
  3  \w   -114.00 -71.00   0.50    3.59    --  -48.30-125.00   0.00   86
  4  \w   -129.00 -69.00   0.50   15.00    --  -86.25 -66.00  81.00  120
  5  \w     99.00 177.00   0.50   15.00    --  107.75  87.00 -36.00  156
  6  \w     97.00 178.00   0.50   15.00    --  107.75  45.00   0.00  162
  7  \w     98.00 126.00   0.50   15.00    --  107.75 -70.00 -48.00   56
  8  \w    100.00 177.00   0.50   15.00    --  107.75  30.00 -90.00  154
  9  \w     87.00 175.00   0.50   15.00    --  107.75  77.00 -90.00  176
 10  \w     93.00 178.00   0.50   15.00    --  107.75  61.00 -60.00  170
 11  \w     39.00  80.00   0.50   15.00    --  107.75 -70.00 -48.00   82
 12  \w     38.00 124.00   0.50   15.00    --  107.75 -66.00  81.00  172
 13  \w     38.00  74.00   0.50   15.00    --  107.75 -45.00 120.00   72
;
_diffrn_measurement_device 'four-circle diffractometer'
_diffrn_measurement_device_type 'XtaLAB Synergy, Dualflex, HyPix'
_diffrn_measurement_method '\w scans'
_diffrn_orient_matrix_type 'CrysAlisPro convention (1999,Acta A55,543-557)'
_diffrn_orient_matrix_UB_11 -0.0383255000
_diffrn_orient_matrix_UB_12 -0.0089436000
_diffrn_orient_matrix_UB_13 -0.0573275000
_diffrn_orient_matrix_UB_21 0.0230756000
_diffrn_orient_matrix_UB_22 -0.0950422000
_diffrn_orient_matrix_UB_23 -0.0176823000
_diffrn_orient_matrix_UB_31 -0.0388184000
_diffrn_orient_matrix_UB_32 -0.0475976000
_diffrn_orient_matrix_UB_33 0.0461028000
_diffrn_radiation_monochromator mirror
_diffrn_radiation_probe x-ray
_diffrn_radiation_type CuK\a
_diffrn_radiation_wavelength 1.54184
_diffrn_reflns_av_R_equivalents 0.0358
_diffrn_reflns_av_unetI/netI 0.0261
_diffrn_reflns_Laue_measured_fraction_full 0.999
_diffrn_reflns_Laue_measured_fraction_max 0.985
_diffrn_reflns_limit_h_max 32
_diffrn_reflns_limit_h_min -33
_diffrn_reflns_limit_k_max 17
_diffrn_reflns_limit_k_min -18
_diffrn_reflns_limit_l_max 25
_diffrn_reflns_limit_l_min -22
_diffrn_reflns_number 46089
_diffrn_reflns_point_group_measured_fraction_full 0.999
_diffrn_reflns_point_group_measured_fraction_max 0.985
_diffrn_reflns_theta_full 67.684
_diffrn_reflns_theta_max 77.997
_diffrn_reflns_theta_min 2.756
_diffrn_source 'micro-focus sealed X-ray tube'
_diffrn_source_type 'PhotonJet (Cu) X-ray Source'
_exptl_absorpt_coefficient_mu 6.982
_exptl_absorpt_correction_T_max 1.000
_exptl_absorpt_correction_T_min 0.258
_exptl_absorpt_correction_type gaussian
_exptl_absorpt_process_details
;
CrysAlisPro 1.171.39.46 (Rigaku Oxford Diffraction, 2018)
Numerical absorption correction based on gaussian integration over
			a multifaceted crystal model
Empirical absorption correction using spherical harmonics,
 implemented in SCALE3 ABSPACK scaling algorithm.
;
_exptl_crystal_colour 'dark green'
_exptl_crystal_colour_modifier dark
_exptl_crystal_colour_primary green
_exptl_crystal_density_diffrn 1.618
_exptl_crystal_description prism
_exptl_crystal_F_000 3760
_exptl_crystal_recrystallization_method 'Crystallised from toluene'
_exptl_crystal_size_max 0.318
_exptl_crystal_size_mid 0.099
_exptl_crystal_size_min 0.045
_refine_diff_density_max 2.709
_refine_diff_density_min -2.842
_refine_diff_density_rms 0.118
_refine_ls_extinction_method none
_refine_ls_goodness_of_fit_ref 1.124
_refine_ls_hydrogen_treatment constr
_refine_ls_matrix_type full
_refine_ls_number_parameters 480
_refine_ls_number_reflns 8071
_refine_ls_number_restraints 121
_refine_ls_restrained_S_all 1.149
_refine_ls_R_factor_all 0.1236
_refine_ls_R_factor_gt 0.1097
_refine_ls_shift/su_max 0.000
_refine_ls_shift/su_mean 0.000
_refine_ls_structure_factor_coef Fsqd
_refine_ls_weighting_details 'w=1/[\s^2^(Fo^2^)+(0.1318P)^2^+33.8845P] where P=(Fo^2^+2Fc^2^)/3'
_refine_ls_weighting_scheme calc
_refine_ls_wR_factor_gt 0.3012
_refine_ls_wR_factor_ref 0.3139
_reflns_Friedel_coverage 0.000
_reflns_number_gt 6500
_reflns_number_total 8071
_reflns_threshold_expression 'I > 2\s(I)'
_cod_data_source_file ja0c01073_si_012.cif
_cod_data_source_block 4a-3EtOH-150K
_cod_database_code 4135055
_shelx_shelxl_version_number 2014/7
_chemical_oxdiff_formula 'C63 H64 Br4 Co2 N8 O4 P2 F12'
_chemical_oxdiff_usercomment 'dark green prism crystals from EtOH'
_shelx_space_group_comment
;
The symmetry employed for this shelxl refinement is uniquely defined
by the following loop, which should always be used as a source of
symmetry information in preference to the above space-group names.
They are only intended as comments.
;
_shelx_estimated_absorpt_t_max 0.744
_shelx_estimated_absorpt_t_min 0.215
_reflns_odcompleteness_completeness 99.56
_reflns_odcompleteness_iscentric 1
_reflns_odcompleteness_theta 75.12
_olex2_refinement_description
;
1. Fixed Uiso
 At 1.2 times of:
  All C(H) groups, All C(H,H) groups
 At 1.5 times of:
  All C(H,H,H) groups
2. Restrained distances
 F1-F2 = F1-F3 = F1-F4 = F1-F5
 2.2627 with sigma of 0.001
 F6-F2 = F6-F3 = F6-F4 = F6-F5
 2.2627 with sigma of 0.001
 F2-F3 = F3-F5 = F5-F4 = F4-F2
 2.2627 with sigma of 0.001
 F1A-F2A = F1A-F3A = F1A-F4A = F1A-F5A
 2.2627 with sigma of 0.001
 F6A-F2A = F6A-F3A = F6A-F4A = F6A-F5A
 2.2627 with sigma of 0.001
 F2A-F3A = F3A-F5A = F5A-F4A = F4A-F2A
 2.2627 with sigma of 0.001
 F1B-F2B = F1B-F3B = F1B-F4B = F1B-F5B
 2.2627 with sigma of 0.001
 F6B-F2B = F6B-F3B = F6B-F4B = F6B-F5B
 2.2627 with sigma of 0.001
 F2B-F3B = F3B-F5B = F5B-F4B = F4B-F2B
 2.2627 with sigma of 0.001
 P1-F1 = P1-F2 = P1-F3 = P1-F4 = P1-F5 = P1-F6
 1.6 with sigma of 0.001
 P1A-F1A = P1A-F2A = P1A-F3A = P1A-F4A = P1A-F5A = P1A-F6A
 1.6 with sigma of 0.001
 P1B-F1B = P1B-F2B = P1B-F3B = P1B-F4B = P1B-F5B = P1B-F6B
 1.6 with sigma of 0.001
3. Uiso/Uaniso restraints and constraints
Uanis(C8) \\sim Ueq: with sigma of 0.01 and sigma for terminal atoms of 0.02
Uanis(C3) \\sim Ueq, Uanis(C4) \\sim Ueq, Uanis(C5) \\sim Ueq: with sigma of
0.02 and sigma for terminal atoms of 0.04
Uanis(C7) \\sim Ueq, Uanis(C9) \\sim Ueq: with sigma of 0.02 and sigma for
terminal atoms of 0.04
Uanis(C13) \\sim Ueq, Uanis(C14) \\sim Ueq, Uanis(C15) \\sim Ueq: with sigma of
0.02 and sigma for terminal atoms of 0.04
Uanis(C10) \\sim Ueq, Uanis(C11) \\sim Ueq: with sigma of 0.02 and sigma for
terminal atoms of 0.04
Uanis(F1) = Uanis(F1A) = Uanis(F1B)
Uanis(F2) = Uanis(F2A) = Uanis(F2B)
Uanis(F3) = Uanis(F3A) = Uanis(F3B)
Uanis(F4) = Uanis(F4A) = Uanis(F4B)
Uanis(F5) = Uanis(F5A) = Uanis(F5B)
Uanis(F6) = Uanis(F6A) = Uanis(F6B)
Uanis(P1) = Uanis(P1A) = Uanis(P1B)
4. Others
 1*[Sof(P1)+Sof(F1)+Sof(F2)+Sof(F3)+Sof(F4)+Sof(F5)+Sof(F6)]+1*[Sof(P1A)+
 Sof(F1A)+Sof(F2A)+Sof(F3A)+Sof(F4A)+Sof(F5A)+Sof(F6A)]+1*[Sof(P1B)+Sof(F1B)+
 Sof(F2B)+Sof(F3B)+Sof(F4B)+Sof(F5B)+Sof(F6B)]=1 with esd of 0.0001
 Sof(P1)=Sof(F1)=Sof(F2)=Sof(F3)=Sof(F4)=Sof(F5)=Sof(F6)=FVAR(1)
 Sof(P1A)=Sof(F1A)=Sof(F2A)=Sof(F3A)=Sof(F4A)=Sof(F5A)=Sof(F6A)=FVAR(2)
 Sof(P1B)=Sof(F1B)=Sof(F2B)=Sof(F3B)=Sof(F4B)=Sof(F5B)=Sof(F6B)=FVAR(3)
 1(DFIX)=1(DFIX)=1(DFIX)=1(DFIX)=1(DFIX)=1(DFIX)=1(DFIX)=1(DFIX)=1(DFIX)=FVAR(4)
5.a Secondary CH2 refined with riding coordinates:
 C10(H10A,H10B), C17(H17A,H17B), C23(H23A,H23B), C29(H29A,H29B)
5.b Aromatic/amide H refined with riding coordinates:
 C13(H13), C14(H14), C15(H15), C19(H19), C20(H20), C21(H21), C25(H25),
 C26(H26), C27(H27)
5.c Idealised Me refined as rotating group:
 C8(H8A,H8B,H8C), C9(H9A,H9B,H9C), C30(H30A,H30B,H30C), C31(H31A,H31B,H31C),
 C32(H32A,H32B,H32C)
;
_olex2_exptl_crystal_mounting_method 'Mounted on MiTeGen mount in cryoprotectant oil'
_olex2_submission_special_instructions 'No special instructions were received'
_oxdiff_exptl_absorpt_empirical_details
;
Empirical correction (ABSPACK) includes:
- Absorption correction using spherical harmonics
- Frame scaling
;
_oxdiff_exptl_absorpt_empirical_full_max 1.661
_oxdiff_exptl_absorpt_empirical_full_min 0.629

loop_
_space_group_symop_operation_xyz
'x, y, z'
'-x+1/2, -y, z'
'-x+1/2, y+1/2, -z+1/2'
'x, -y+1/2, -z+1/2'
'-x, -y, -z'
'x-1/2, y, -z'
'x-1/2, -y-1/2, z-1/2'
'-x, y-1/2, z-1/2'

loop_
_atom_site_label
_atom_site_type_symbol
_atom_site_fract_x
_atom_site_fract_y
_atom_site_fract_z
_atom_site_U_iso_or_equiv
_atom_site_adp_type
_atom_site_occupancy
_atom_site_site_symmetry_order
_atom_site_calc_flag
_atom_site_refinement_flags_posn
_atom_site_refinement_flags_adp
_atom_site_refinement_flags_occupancy
_atom_site_disorder_assembly
_atom_site_disorder_group
Br1 Br 0.20162(9) 0.13859(9) 0.50123(12) 0.2035(13) Uani 1 1 d . . . . .
Br2 Br 0.29816(4) 0.39179(6) 0.73969(6) 0.0887(4) Uani 1 1 d . . . . .
Co1 Co 0.36240(5) 0.32661(11) 0.51491(7) 0.0718(4) Uani 1 1 d . . . . .
O1 O 0.3364(2) 0.3555(4) 0.6013(4) 0.090(2) Uani 1 1 d . . . . .
O2 O 0.2948(4) 0.2610(6) 0.5058(6) 0.124(4) Uani 1 1 d . . . . .
N1 N 0.3788(3) 0.2830(6) 0.4239(3) 0.083(2) Uani 1 1 d . . . . .
N2 N 0.4384(2) 0.3736(6) 0.5170(3) 0.079(2) Uani 1 1 d . . . . .
N3 N 0.3340(2) 0.4425(5) 0.4637(3) 0.0675(16) Uani 1 1 d . . . . .
N4 N 0.3957(3) 0.1954(7) 0.5373(3) 0.088(2) Uani 1 1 d . . . . .
C1 C 0.2938(3) 0.3105(5) 0.6162(6) 0.082(3) Uani 1 1 d . . . . .
C2 C 0.2732(4) 0.2578(6) 0.5610(7) 0.096(4) Uani 1 1 d . . . . .
C3 C 0.2289(5) 0.2044(6) 0.5741(8) 0.107(4) Uani 1 1 d . U . . .
C4 C 0.2072(4) 0.2024(6) 0.6339(8) 0.107(4) Uani 1 1 d . U . . .
C5 C 0.2262(3) 0.2588(5) 0.6861(6) 0.092(3) Uani 1 1 d . U . . .
C6 C 0.2689(3) 0.3135(5) 0.6745(6) 0.085(3) Uani 1 1 d . . . . .
C7 C 0.1596(4) 0.1500(8) 0.6629(9) 0.129(5) Uani 1 1 d . U . . .
C8 C 0.1103(5) 0.1929(12) 0.6318(10) 0.169(7) Uani 1 1 d . U . . .
H8A H 0.1047 0.2549 0.6500 0.254 Uiso 1 1 calc GR . . . .
H8B H 0.0807 0.1535 0.6419 0.254 Uiso 1 1 calc GR . . . .
H8C H 0.1147 0.1972 0.5841 0.254 Uiso 1 1 calc GR . . . .
C9 C 0.1625(7) 0.0438(9) 0.6422(10) 0.185(9) Uani 1 1 d . U . . .
H9A H 0.1552 0.0379 0.5952 0.277 Uiso 1 1 calc GR . . . .
H9B H 0.1371 0.0084 0.6673 0.277 Uiso 1 1 calc GR . . . .
H9C H 0.1970 0.0198 0.6514 0.277 Uiso 1 1 calc GR . . . .
C10 C 0.1630(4) 0.1626(8) 0.7374(8) 0.126(5) Uani 1 1 d . U . . .
H10A H 0.1793 0.1078 0.7579 0.151 Uiso 1 1 calc R . . . .
H10B H 0.1282 0.1703 0.7564 0.151 Uiso 1 1 calc R . . . .
C11 C 0.1957(5) 0.2500 0.7500 0.101(5) Uani 1 2 d S TU P . .
C12 C 0.4657(4) 0.4087(11) 0.5674(5) 0.122(5) Uani 1 1 d . . . . .
C13 C 0.5200(5) 0.3994(13) 0.5660(6) 0.138(5) Uani 1 1 d . U . . .
H13 H 0.5403 0.4182 0.6024 0.166 Uiso 1 1 calc R . . . .
C14 C 0.5422(5) 0.3631(15) 0.5113(9) 0.153(6) Uani 1 1 d . U . . .
H14 H 0.5786 0.3608 0.5090 0.184 Uiso 1 1 calc R . . . .
C15 C 0.5145(5) 0.3298(13) 0.4600(8) 0.136(5) Uani 1 1 d . U . . .
H15 H 0.5311 0.3017 0.4235 0.163 Uiso 1 1 calc R . . . .
C16 C 0.4630(3) 0.3375(9) 0.4617(5) 0.097(3) Uani 1 1 d . . . . .
C17 C 0.4301(4) 0.3136(9) 0.4060(4) 0.096(3) Uani 1 1 d . . . . .
H17A H 0.4271 0.3685 0.3771 0.115 Uiso 1 1 calc R . . . .
H17B H 0.4470 0.2639 0.3804 0.115 Uiso 1 1 calc R . . . .
C18 C 0.3214(3) 0.5286(6) 0.4854(5) 0.074(2) Uani 1 1 d . . . . .
C19 C 0.3082(3) 0.5979(7) 0.4423(6) 0.088(3) Uani 1 1 d . . . . .
H19 H 0.2993 0.6576 0.4583 0.105 Uiso 1 1 calc R . . . .
C20 C 0.3079(5) 0.5811(9) 0.3776(8) 0.123(5) Uani 1 1 d . . . . .
H20 H 0.2994 0.6289 0.3474 0.148 Uiso 1 1 calc R . . . .
C21 C 0.3204(6) 0.4930(9) 0.3552(6) 0.123(5) Uani 1 1 d . . . . .
H21 H 0.3205 0.4799 0.3095 0.147 Uiso 1 1 calc R . . . .
C22 C 0.3323(4) 0.4256(7) 0.3993(5) 0.087(3) Uani 1 1 d . . . . .
C23 C 0.3409(5) 0.3266(8) 0.3780(5) 0.102(4) Uani 1 1 d . . . . .
H23A H 0.3081 0.2920 0.3791 0.122 Uiso 1 1 calc R . . . .
H23B H 0.3543 0.3251 0.3325 0.122 Uiso 1 1 calc R . . . .
C24 C 0.4172(3) 0.1616(11) 0.5929(4) 0.105(4) Uani 1 1 d . . . . .
C25 C 0.4420(4) 0.0777(12) 0.5931(6) 0.122(5) Uani 1 1 d . . . . .
H25 H 0.4576 0.0568 0.6325 0.147 Uiso 1 1 calc R . . . .
C26 C 0.4447(4) 0.0249(11) 0.5398(7) 0.121(5) Uani 1 1 d . . . . .
H26 H 0.4613 -0.0336 0.5414 0.146 Uiso 1 1 calc R . . . .
C27 C 0.4225(4) 0.0570(8) 0.4808(5) 0.099(4) Uani 1 1 d . . . . .
H27 H 0.4240 0.0212 0.4417 0.118 Uiso 1 1 calc R . . . .
C28 C 0.3983(3) 0.1434(7) 0.4821(4) 0.082(3) Uani 1 1 d . . . . .
C29 C 0.3727(5) 0.1814(7) 0.4236(4) 0.090(3) Uani 1 1 d . . . . .
H29A H 0.3358 0.1650 0.4242 0.108 Uiso 1 1 calc R . . . .
H29B H 0.3883 0.1550 0.3834 0.108 Uiso 1 1 calc R . . . .
C30 C 0.4401(5) 0.4526(13) 0.6257(6) 0.153(7) Uani 1 1 d . . . . .
H30A H 0.4451 0.5199 0.6242 0.230 Uiso 1 1 calc GR . . . .
H30B H 0.4552 0.4280 0.6662 0.230 Uiso 1 1 calc GR . . . .
H30C H 0.4032 0.4388 0.6249 0.230 Uiso 1 1 calc GR . . . .
C31 C 0.3213(5) 0.5502(7) 0.5563(6) 0.102(3) Uani 1 1 d . . . . .
H31A H 0.2946 0.5137 0.5783 0.152 Uiso 1 1 calc GR . . . .
H31B H 0.3144 0.6163 0.5625 0.152 Uiso 1 1 calc GR . . . .
H31C H 0.3550 0.5350 0.5751 0.152 Uiso 1 1 calc GR . . . .
C32 C 0.4143(4) 0.2165(13) 0.6556(4) 0.146(7) Uani 1 1 d . . . . .
H32A H 0.4317 0.2761 0.6496 0.219 Uiso 1 1 calc GR . . . .
H32B H 0.4310 0.1819 0.6911 0.219 Uiso 1 1 calc GR . . . .
H32C H 0.3782 0.2274 0.6669 0.219 Uiso 1 1 calc GR . . . .
P1 P 0.45627(18) 0.4450(3) 0.2331(2) 0.0880(13) Uani 0.575(3) 1 d D . . A 1
F1 F 0.4150(2) 0.3630(5) 0.2346(4) 0.101(2) Uani 0.575(3) 1 d D . . A 1
F2 F 0.4933(2) 0.3862(4) 0.2799(3) 0.095(3) Uani 0.575(3) 1 d D . . A 1
F3 F 0.4298(3) 0.4906(5) 0.2962(3) 0.113(3) Uani 0.575(3) 1 d D . . A 1
F4 F 0.4828(3) 0.3995(5) 0.1700(3) 0.093(2) Uani 0.575(3) 1 d D . . A 1
F5 F 0.4192(3) 0.5039(5) 0.1863(3) 0.123(3) Uani 0.575(3) 1 d D . . A 1
F6 F 0.4975(3) 0.5271(4) 0.2317(3) 0.125(5) Uani 0.575(3) 1 d D . . A 1
P1A P 0.4697(3) 0.4244(6) 0.2250(4) 0.0880(13) Uani 0.250(3) 1 d D . . B 2
F1A F 0.4132(4) 0.3806(10) 0.2250(8) 0.101(2) Uani 0.250(3) 1 d D . . B 2
F2A F 0.4892(6) 0.3430(8) 0.2721(6) 0.095(3) Uani 0.250(3) 1 d D . . B 2
F3A F 0.4551(6) 0.4855(9) 0.2878(5) 0.113(3) Uani 0.250(3) 1 d D . . B 2
F4A F 0.4843(6) 0.3633(9) 0.1621(5) 0.093(2) Uani 0.250(3) 1 d D . . B 2
F5A F 0.4502(5) 0.5058(8) 0.1778(6) 0.123(3) Uani 0.250(3) 1 d D . . B 2
F6A F 0.5262(4) 0.4682(9) 0.2249(7) 0.125(5) Uani 0.250(3) 1 d D . . B 2
P1B P 0.4643(4) 0.4536(7) 0.2273(5) 0.0880(13) Uani 0.174(3) 1 d D . . C 3
F1B F 0.4300(5) 0.3631(9) 0.2389(9) 0.101(2) Uani 0.174(3) 1 d D . . C 3
F2B F 0.5108(5) 0.4062(11) 0.2660(7) 0.095(3) Uani 0.174(3) 1 d D . . C 3
F3B F 0.4434(7) 0.4965(12) 0.2947(6) 0.113(3) Uani 0.174(3) 1 d D . . C 3
F4B F 0.4852(7) 0.4108(12) 0.1599(6) 0.093(2) Uani 0.174(3) 1 d D . . C 3
F5B F 0.4177(5) 0.5011(12) 0.1885(8) 0.123(3) Uani 0.174(3) 1 d D . . C 3
F6B F 0.4986(6) 0.5442(9) 0.2157(9) 0.125(5) Uani 0.174(3) 1 d D . . C 3

loop_
_atom_site_aniso_label
_atom_site_aniso_U_11
_atom_site_aniso_U_22
_atom_site_aniso_U_33
_atom_site_aniso_U_23
_atom_site_aniso_U_13
_atom_site_aniso_U_12
Br1 0.230(2) 0.0750(8) 0.305(3) 0.0158(11) -0.215(2) -0.0341(10)
Br2 0.0726(6) 0.0509(5) 0.1426(9) -0.0220(5) 0.0341(6) -0.0201(4)
Co1 0.0467(6) 0.0867(9) 0.0820(9) -0.0249(7) -0.0087(6) 0.0141(6)
O1 0.045(3) 0.087(4) 0.138(6) -0.047(4) -0.015(3) -0.003(3)
O2 0.117(7) 0.082(5) 0.172(8) -0.061(6) -0.080(6) 0.038(4)
N1 0.092(5) 0.098(5) 0.058(4) -0.011(3) -0.002(3) 0.046(4)
N2 0.044(3) 0.126(6) 0.066(4) 0.011(4) 0.012(3) -0.005(4)
N3 0.048(3) 0.071(4) 0.083(4) -0.009(3) 0.000(3) 0.012(3)
N4 0.049(3) 0.152(8) 0.064(4) -0.005(4) 0.004(3) 0.019(4)
C1 0.037(3) 0.051(4) 0.159(9) -0.021(5) -0.018(5) 0.001(3)
C2 0.075(6) 0.048(4) 0.164(11) -0.030(6) -0.072(7) 0.014(4)
C3 0.101(7) 0.052(4) 0.169(10) 0.004(6) -0.084(8) 0.001(5)
C4 0.066(5) 0.050(4) 0.204(11) 0.028(6) -0.076(7) -0.015(4)
C5 0.047(4) 0.047(4) 0.183(10) 0.031(5) -0.025(5) -0.001(3)
C6 0.039(3) 0.041(3) 0.175(10) -0.006(5) -0.011(5) -0.003(3)
C7 0.081(6) 0.091(7) 0.216(13) 0.068(8) -0.064(8) -0.035(5)
C8 0.077(7) 0.165(11) 0.266(15) 0.093(11) -0.064(9) -0.042(7)
C9 0.189(15) 0.100(9) 0.266(19) 0.072(11) -0.129(14) -0.081(10)
C10 0.072(6) 0.082(6) 0.223(13) 0.069(8) -0.033(7) -0.023(5)
C11 0.048(6) 0.070(7) 0.186(13) 0.046(8) 0.000 0.000
C12 0.075(6) 0.210(14) 0.081(6) 0.009(7) 0.002(5) -0.074(8)
C13 0.084(7) 0.241(14) 0.089(7) 0.026(8) -0.004(6) -0.053(9)
C14 0.060(6) 0.244(16) 0.155(12) 0.036(11) 0.031(7) -0.016(8)
C15 0.072(6) 0.202(13) 0.134(9) 0.033(9) 0.036(7) 0.028(8)
C16 0.053(4) 0.154(10) 0.083(6) 0.027(6) 0.026(4) 0.033(5)
C17 0.093(7) 0.134(9) 0.060(5) 0.007(5) 0.017(5) 0.046(6)
C18 0.040(3) 0.070(5) 0.112(7) -0.003(4) 0.009(4) 0.006(3)
C19 0.055(4) 0.077(6) 0.131(9) -0.006(6) -0.001(5) 0.011(4)
C20 0.129(11) 0.092(8) 0.149(12) 0.020(8) -0.027(9) 0.043(7)
C21 0.166(12) 0.120(9) 0.083(6) -0.002(6) -0.033(7) 0.060(9)
C22 0.082(6) 0.087(6) 0.092(6) -0.002(5) -0.017(5) 0.030(5)
C23 0.135(9) 0.104(7) 0.066(5) -0.019(5) -0.033(6) 0.056(7)
C24 0.040(4) 0.210(13) 0.063(5) 0.030(6) 0.008(3) -0.006(6)
C25 0.045(5) 0.227(16) 0.094(8) 0.084(9) 0.011(5) -0.005(7)
C26 0.066(6) 0.162(12) 0.136(10) 0.084(10) 0.046(7) 0.028(7)
C27 0.081(6) 0.118(8) 0.098(7) 0.035(6) 0.044(5) 0.039(6)
C28 0.063(5) 0.109(7) 0.076(5) 0.014(5) 0.024(4) 0.032(5)
C29 0.124(8) 0.087(6) 0.060(4) -0.013(4) -0.010(5) 0.044(6)
C30 0.120(10) 0.247(18) 0.094(7) -0.032(9) 0.029(7) -0.121(12)
C31 0.101(7) 0.081(6) 0.123(8) -0.032(6) 0.031(6) 0.004(6)
C32 0.068(6) 0.32(2) 0.051(5) 0.027(8) 0.001(4) -0.034(9)
P1 0.106(3) 0.102(3) 0.0561(15) -0.0042(15) 0.0055(16) -0.042(2)
F1 0.091(5) 0.128(6) 0.085(4) -0.001(4) 0.009(4) -0.044(4)
F2 0.101(6) 0.114(8) 0.069(4) 0.006(5) 0.004(4) -0.048(6)
F3 0.149(11) 0.120(5) 0.070(4) -0.011(4) 0.024(5) -0.032(6)
F4 0.101(4) 0.113(7) 0.065(3) -0.019(4) 0.006(3) -0.040(5)
F5 0.128(8) 0.150(7) 0.092(5) 0.018(5) -0.003(6) -0.001(7)
F6 0.187(11) 0.129(9) 0.058(4) -0.008(5) 0.002(5) -0.096(8)
P1A 0.106(3) 0.102(3) 0.0561(15) -0.0042(15) 0.0055(16) -0.042(2)
F1A 0.091(5) 0.128(6) 0.085(4) -0.001(4) 0.009(4) -0.044(4)
F2A 0.101(6) 0.114(8) 0.069(4) 0.006(5) 0.004(4) -0.048(6)
F3A 0.149(11) 0.120(5) 0.070(4) -0.011(4) 0.024(5) -0.032(6)
F4A 0.101(4) 0.113(7) 0.065(3) -0.019(4) 0.006(3) -0.040(5)
F5A 0.128(8) 0.150(7) 0.092(5) 0.018(5) -0.003(6) -0.001(7)
F6A 0.187(11) 0.129(9) 0.058(4) -0.008(5) 0.002(5) -0.096(8)
P1B 0.106(3) 0.102(3) 0.0561(15) -0.0042(15) 0.0055(16) -0.042(2)
F1B 0.091(5) 0.128(6) 0.085(4) -0.001(4) 0.009(4) -0.044(4)
F2B 0.101(6) 0.114(8) 0.069(4) 0.006(5) 0.004(4) -0.048(6)
F3B 0.149(11) 0.120(5) 0.070(4) -0.011(4) 0.024(5) -0.032(6)
F4B 0.101(4) 0.113(7) 0.065(3) -0.019(4) 0.006(3) -0.040(5)
F5B 0.128(8) 0.150(7) 0.092(5) 0.018(5) -0.003(6) -0.001(7)
F6B 0.187(11) 0.129(9) 0.058(4) -0.008(5) 0.002(5) -0.096(8)

loop_
_atom_type_symbol
_atom_type_description
_atom_type_scat_dispersion_real
_atom_type_scat_dispersion_imag
_atom_type_scat_source
C C 0.0181 0.0091 'International Tables Vol C Tables 4.2.6.8 and 6.1.1.4'
H H 0.0000 0.0000 'International Tables Vol C Tables 4.2.6.8 and 6.1.1.4'
N N 0.0311 0.0180 'International Tables Vol C Tables 4.2.6.8 and 6.1.1.4'
O O 0.0492 0.0322 'International Tables Vol C Tables 4.2.6.8 and 6.1.1.4'
F F 0.0727 0.0534 'International Tables Vol C Tables 4.2.6.8 and 6.1.1.4'
P P 0.2955 0.4335 'International Tables Vol C Tables 4.2.6.8 and 6.1.1.4'
Co Co -2.3653 3.6143 'International Tables Vol C Tables 4.2.6.8 and 6.1.1.4'
Br Br -0.6763 1.2805 'International Tables Vol C Tables 4.2.6.8 and 6.1.1.4'

loop_
_exptl_crystal_face_index_h
_exptl_crystal_face_index_k
_exptl_crystal_face_index_l
_exptl_crystal_face_perp_dist
-10 0 -11 0.0192
13 4 -6 0.0878
13 0 -9 0.0457
10 5 -8 0.0969
9 -7 -5 0.1175
-7 -8 6 0.1324
-13 0 9 0.0481
10 0 11 0.0258
-1 9 0 0.1540
-9 7 5 0.1287

loop_
_geom_angle_atom_site_label_1
_geom_angle_atom_site_label_2
_geom_angle_atom_site_label_3
_geom_angle
_geom_angle_site_symmetry_1
_geom_angle_site_symmetry_3
_geom_angle_publ_flag
O1 Co1 O2 83.1(4) . . ?
O1 Co1 N1 170.3(3) . . ?
O1 Co1 N2 104.0(3) . . ?
O1 Co1 N3 99.0(3) . . ?
O1 Co1 N4 98.0(3) . . ?
O2 Co1 N2 169.7(3) . . ?
O2 Co1 N3 91.2(3) . . ?
O2 Co1 N4 87.5(3) . . ?
N1 Co1 O2 87.3(4) . . ?
N1 Co1 N2 85.3(3) . . ?
N1 Co1 N3 82.4(3) . . ?
N1 Co1 N4 80.3(3) . . ?
N2 Co1 N3 94.9(3) . . ?
N2 Co1 N4 84.2(3) . . ?
N3 Co1 N4 162.7(3) . . ?
C1 O1 Co1 113.4(6) . . ?
C2 O2 Co1 109.0(6) . . ?
C17 N1 Co1 109.4(6) . . ?
C17 N1 C23 108.7(9) . . ?
C17 N1 C29 113.6(8) . . ?
C23 N1 Co1 107.7(5) . . ?
C29 N1 Co1 107.0(6) . . ?
C29 N1 C23 110.2(8) . . ?
C12 N2 Co1 129.4(6) . . ?
C12 N2 C16 121.0(8) . . ?
C16 N2 Co1 107.2(7) . . ?
C18 N3 Co1 130.6(6) . . ?
C22 N3 Co1 110.7(6) . . ?
C22 N3 C18 118.5(8) . . ?
C24 N4 Co1 131.8(8) . . ?
C28 N4 Co1 109.6(6) . . ?
C28 N4 C24 118.2(10) . . ?
O1 C1 C2 112.8(11) . . ?
O1 C1 C6 126.0(8) . . ?
C6 C1 C2 121.1(9) . . ?
O2 C2 C1 120.4(10) . . ?
O2 C2 C3 123.6(11) . . ?
C3 C2 C1 116.0(13) . . ?
C2 C3 Br1 115.5(12) . . ?
C4 C3 Br1 122.7(9) . . ?
C4 C3 C2 121.8(11) . . ?
C3 C4 C5 121.1(9) . . ?
C3 C4 C7 133.3(12) . . ?
C5 C4 C7 105.6(14) . . ?
C4 C5 C11 113.9(8) . . ?
C6 C5 C4 118.5(12) . . ?
C6 C5 C11 127.6(11) . . ?
C1 C6 Br2 116.1(6) . . ?
C1 C6 C5 121.0(10) . . ?
C5 C6 Br2 122.8(10) . . ?
C4 C7 C9 109.2(14) . . ?
C8 C7 C4 107.8(9) . . ?
C8 C7 C9 108.3(12) . . ?
C10 C7 C4 105.7(10) . . ?
C10 C7 C8 113.7(15) . . ?
C10 C7 C9 112.0(10) . . ?
C7 C8 H8A 109.5 . . ?
C7 C8 H8B 109.5 . . ?
C7 C8 H8C 109.5 . . ?
H8A C8 H8B 109.5 . . ?
H8A C8 H8C 109.5 . . ?
H8B C8 H8C 109.5 . . ?
C7 C9 H9A 109.5 . . ?
C7 C9 H9B 109.5 . . ?
C7 C9 H9C 109.5 . . ?
H9A C9 H9B 109.5 . . ?
H9A C9 H9C 109.5 . . ?
H9B C9 H9C 109.5 . . ?
C7 C10 H10A 110.3 . . ?
C7 C10 H10B 110.3 . . ?
C7 C10 C11 107.1(8) . . ?
H10A C10 H10B 108.6 . . ?
C11 C10 H10A 110.3 . . ?
C11 C10 H10B 110.3 . . ?
C5 C11 C5 117.4(10) 4_556 . ?
C5 C11 C10 102.3(7) . . ?
C5 C11 C10 111.1(6) . 4_556 ?
C5 C11 C10 111.1(6) 4_556 . ?
C5 C11 C10 102.3(7) 4_556 4_556 ?
C10 C11 C10 113.2(12) . 4_556 ?
N2 C12 C13 118.2(12) . . ?
N2 C12 C30 121.9(10) . . ?
C13 C12 C30 119.9(11) . . ?
C12 C13 H13 120.7 . . ?
C14 C13 C12 118.5(12) . . ?
C14 C13 H13 120.7 . . ?
C13 C14 H14 118.6 . . ?
C15 C14 C13 122.7(12) . . ?
C15 C14 H14 118.6 . . ?
C14 C15 H15 120.7 . . ?
C16 C15 C14 118.7(14) . . ?
C16 C15 H15 120.7 . . ?
N2 C16 C17 116.5(7) . . ?
C15 C16 N2 120.6(12) . . ?
C15 C16 C17 122.9(11) . . ?
N1 C17 C16 114.5(7) . . ?
N1 C17 H17A 108.6 . . ?
N1 C17 H17B 108.6 . . ?
C16 C17 H17A 108.6 . . ?
C16 C17 H17B 108.6 . . ?
H17A C17 H17B 107.6 . . ?
N3 C18 C19 121.2(9) . . ?
N3 C18 C31 120.8(9) . . ?
C19 C18 C31 118.0(9) . . ?
C18 C19 H19 120.1 . . ?
C20 C19 C18 119.8(10) . . ?
C20 C19 H19 120.1 . . ?
C19 C20 H20 120.4 . . ?
C19 C20 C21 119.1(11) . . ?
C21 C20 H20 120.4 . . ?
C20 C21 H21 120.3 . . ?
C22 C21 C20 119.5(11) . . ?
C22 C21 H21 120.3 . . ?
N3 C22 C21 121.7(9) . . ?
N3 C22 C23 116.7(8) . . ?
C21 C22 C23 121.4(10) . . ?
N1 C23 C22 108.5(8) . . ?
N1 C23 H23A 110.0 . . ?
N1 C23 H23B 110.0 . . ?
C22 C23 H23A 110.0 . . ?
C22 C23 H23B 110.0 . . ?
H23A C23 H23B 108.4 . . ?
N4 C24 C25 121.0(11) . . ?
N4 C24 C32 119.9(13) . . ?
C25 C24 C32 119.1(11) . . ?
C24 C25 H25 119.0 . . ?
C26 C25 C24 122.0(10) . . ?
C26 C25 H25 119.0 . . ?
C25 C26 H26 120.5 . . ?
C25 C26 C27 119.0(12) . . ?
C27 C26 H26 120.5 . . ?
C26 C27 H27 121.2 . . ?
C28 C27 C26 117.5(12) . . ?
C28 C27 H27 121.2 . . ?
N4 C28 C27 122.2(9) . . ?
N4 C28 C29 116.2(8) . . ?
C27 C28 C29 121.5(9) . . ?
N1 C29 H29A 110.0 . . ?
N1 C29 H29B 110.0 . . ?
C28 C29 N1 108.7(8) . . ?
C28 C29 H29A 110.0 . . ?
C28 C29 H29B 110.0 . . ?
H29A C29 H29B 108.3 . . ?
C12 C30 H30A 109.5 . . ?
C12 C30 H30B 109.5 . . ?
C12 C30 H30C 109.5 . . ?
H30A C30 H30B 109.5 . . ?
H30A C30 H30C 109.5 . . ?
H30B C30 H30C 109.5 . . ?
C18 C31 H31A 109.5 . . ?
C18 C31 H31B 109.5 . . ?
C18 C31 H31C 109.5 . . ?
H31A C31 H31B 109.5 . . ?
H31A C31 H31C 109.5 . . ?
H31B C31 H31C 109.5 . . ?
C24 C32 H32A 109.5 . . ?
C24 C32 H32B 109.5 . . ?
C24 C32 H32C 109.5 . . ?
H32A C32 H32B 109.5 . . ?
H32A C32 H32C 109.5 . . ?
H32B C32 H32C 109.5 . . ?
F2 P1 F1 90.00(6) . . ?
F2 P1 F3 90.01(6) . . ?
F2 P1 F4 90.02(6) . . ?
F2 P1 F5 179.98(10) . . ?
F3 P1 F1 89.99(6) . . ?
F3 P1 F5 89.98(6) . . ?
F4 P1 F1 90.00(6) . . ?
F4 P1 F3 179.96(10) . . ?
F4 P1 F5 89.98(6) . . ?
F5 P1 F1 89.99(6) . . ?
F6 P1 F1 179.98(10) . . ?
F6 P1 F2 90.02(6) . . ?
F6 P1 F3 90.00(6) . . ?
F6 P1 F4 90.01(6) . . ?
F6 P1 F5 90.00(6) . . ?
F2A P1A F1A 90.00(6) . . ?
F2A P1A F3A 90.01(6) . . ?
F2A P1A F5A 179.99(10) . . ?
F3A P1A F1A 90.00(6) . . ?
F4A P1A F1A 90.00(6) . . ?
F4A P1A F2A 90.01(6) . . ?
F4A P1A F3A 179.99(10) . . ?
F4A P1A F5A 89.99(6) . . ?
F5A P1A F1A 89.99(6) . . ?
F5A P1A F3A 90.00(6) . . ?
F6A P1A F1A 180.00(10) . . ?
F6A P1A F2A 90.00(6) . . ?
F6A P1A F3A 90.00(6) . . ?
F6A P1A F4A 90.00(6) . . ?
F6A P1A F5A 90.00(6) . . ?
F1B P1B F4B 90.00(6) . . ?
F1B P1B F5B 90.00(6) . . ?
F2B P1B F1B 90.00(6) . . ?
F2B P1B F3B 90.00(6) . . ?
F2B P1B F4B 90.00(6) . . ?
F2B P1B F5B 180.0(9) . . ?
F2B P1B F6B 90.00(6) . . ?
F3B P1B F1B 90.00(6) . . ?
F3B P1B F4B 179.99(10) . . ?
F3B P1B F5B 90.00(6) . . ?
F3B P1B F6B 90.00(6) . . ?
F4B P1B F5B 89.99(6) . . ?
F6B P1B F1B 179.99(10) . . ?
F6B P1B F4B 90.00(6) . . ?
F6B P1B F5B 90.00(6) . . ?

loop_
_geom_bond_atom_site_label_1
_geom_bond_atom_site_label_2
_geom_bond_distance
_geom_bond_site_symmetry_2
_geom_bond_publ_flag
Br1 C3 1.900(11) . ?
Br2 C6 1.902(10) . ?
Co1 O1 1.930(7) . ?
Co1 O2 2.006(9) . ?
Co1 N1 2.003(6) . ?
Co1 N2 2.092(7) . ?
Co1 N3 2.105(7) . ?
Co1 N4 2.133(9) . ?
O1 C1 1.322(10) . ?
O2 C2 1.258(16) . ?
N1 C17 1.451(14) . ?
N1 C23 1.498(11) . ?
N1 C29 1.476(13) . ?
N2 C12 1.347(12) . ?
N2 C16 1.395(12) . ?
N3 C18 1.359(10) . ?
N3 C22 1.335(12) . ?
N4 C24 1.354(12) . ?
N4 C28 1.354(12) . ?
C1 C2 1.458(14) . ?
C1 C6 1.353(15) . ?
C2 C3 1.413(18) . ?
C3 C4 1.342(19) . ?
C4 C5 1.428(17) . ?
C4 C7 1.566(17) . ?
C5 C6 1.383(11) . ?
C5 C11 1.530(13) . ?
C7 C8 1.558(16) . ?
C7 C9 1.59(2) . ?
C7 C10 1.53(2) . ?
C8 H8A 0.9800 . ?
C8 H8B 0.9800 . ?
C8 H8C 0.9800 . ?
C9 H9A 0.9800 . ?
C9 H9B 0.9800 . ?
C9 H9C 0.9800 . ?
C10 H10A 0.9900 . ?
C10 H10B 0.9900 . ?
C10 C11 1.543(12) . ?
C11 C5 1.530(13) 4_556 ?
C11 C10 1.543(12) 4_556 ?
C12 C13 1.419(17) . ?
C12 C30 1.502(18) . ?
C13 H13 0.9500 . ?
C13 C14 1.36(2) . ?
C14 H14 0.9500 . ?
C14 C15 1.36(2) . ?
C15 H15 0.9500 . ?
C15 C16 1.345(15) . ?
C16 C17 1.462(15) . ?
C17 H17A 0.9900 . ?
C17 H17B 0.9900 . ?
C18 C19 1.376(14) . ?
C18 C31 1.476(15) . ?
C19 H19 0.9500 . ?
C19 C20 1.339(18) . ?
C20 H20 0.9500 . ?
C20 C21 1.390(17) . ?
C21 H21 0.9500 . ?
C21 C22 1.359(14) . ?
C22 C23 1.511(14) . ?
C23 H23A 0.9900 . ?
C23 H23B 0.9900 . ?
C24 C25 1.37(2) . ?
C24 C32 1.504(18) . ?
C25 H25 0.9500 . ?
C25 C26 1.33(2) . ?
C26 H26 0.9500 . ?
C26 C27 1.409(16) . ?
C27 H27 0.9500 . ?
C27 C28 1.398(14) . ?
C28 C29 1.469(12) . ?
C29 H29A 0.9900 . ?
C29 H29B 0.9900 . ?
C30 H30A 0.9800 . ?
C30 H30B 0.9800 . ?
C30 H30C 0.9800 . ?
C31 H31A 0.9800 . ?
C31 H31B 0.9800 . ?
C31 H31C 0.9800 . ?
C32 H32A 0.9800 . ?
C32 H32B 0.9800 . ?
C32 H32C 0.9800 . ?
P1 F1 1.6001(9) . ?
P1 F2 1.5998(9) . ?
P1 F3 1.6000(9) . ?
P1 F4 1.5999(9) . ?
P1 F5 1.6002(9) . ?
P1 F6 1.5998(9) . ?
P1A F1A 1.6001(9) . ?
P1A F2A 1.5999(9) . ?
P1A F3A 1.5999(9) . ?
P1A F4A 1.6000(9) . ?
P1A F5A 1.6000(9) . ?
P1A F6A 1.5999(9) . ?
P1B F1B 1.6000(9) . ?
P1B F2B 1.5999(9) . ?
P1B F3B 1.6000(9) . ?
P1B F4B 1.6000(9) . ?
P1B F5B 1.6000(9) . ?
P1B F6B 1.5999(9) . ?

loop_
_geom_torsion_atom_site_label_1
_geom_torsion_atom_site_label_2
_geom_torsion_atom_site_label_3
_geom_torsion_atom_site_label_4
_geom_torsion
_geom_torsion_site_symmetry_1
_geom_torsion_site_symmetry_2
_geom_torsion_site_symmetry_3
_geom_torsion_site_symmetry_4
_geom_torsion_publ_flag
Br1 C3 C4 C5 -174.7(6) . . . . ?
Br1 C3 C4 C7 2.6(16) . . . . ?
Co1 O1 C1 C2 -6.6(9) . . . . ?
Co1 O1 C1 C6 176.1(7) . . . . ?
Co1 O2 C2 C1 9.6(10) . . . . ?
Co1 O2 C2 C3 -170.0(7) . . . . ?
Co1 N1 C17 C16 20.3(11) . . . . ?
Co1 N1 C23 C22 40.1(11) . . . . ?
Co1 N1 C29 C28 -46.1(9) . . . . ?
Co1 N2 C12 C13 153.7(10) . . . . ?
Co1 N2 C12 C30 -23(2) . . . . ?
Co1 N2 C16 C15 -158.4(12) . . . . ?
Co1 N2 C16 C17 24.7(12) . . . . ?
Co1 N3 C18 C19 173.3(6) . . . . ?
Co1 N3 C18 C31 -6.9(11) . . . . ?
Co1 N3 C22 C21 -173.0(11) . . . . ?
Co1 N3 C22 C23 10.7(11) . . . . ?
Co1 N4 C24 C25 -171.9(7) . . . . ?
Co1 N4 C24 C32 8.0(13) . . . . ?
Co1 N4 C28 C27 174.4(8) . . . . ?
Co1 N4 C28 C29 -7.6(11) . . . . ?
O1 C1 C2 O2 -2.5(12) . . . . ?
O1 C1 C2 C3 177.1(7) . . . . ?
O1 C1 C6 Br2 1.3(12) . . . . ?
O1 C1 C6 C5 -175.9(8) . . . . ?
O2 C2 C3 Br1 -1.9(12) . . . . ?
O2 C2 C3 C4 179.6(10) . . . . ?
N2 C12 C13 C14 6(2) . . . . ?
N2 C16 C17 N1 -31.6(15) . . . . ?
N3 C18 C19 C20 -0.5(15) . . . . ?
N3 C22 C23 N1 -34.2(14) . . . . ?
N4 C24 C25 C26 -1.9(16) . . . . ?
N4 C28 C29 N1 35.7(12) . . . . ?
C1 C2 C3 Br1 178.5(6) . . . . ?
C1 C2 C3 C4 -0.1(13) . . . . ?
C2 C1 C6 Br2 -175.9(6) . . . . ?
C2 C1 C6 C5 7.0(13) . . . . ?
C2 C3 C4 C5 3.8(15) . . . . ?
C2 C3 C4 C7 -178.9(9) . . . . ?
C3 C4 C5 C6 -2.3(13) . . . . ?
C3 C4 C5 C11 178.1(8) . . . . ?
C3 C4 C7 C8 -69.9(18) . . . . ?
C3 C4 C7 C9 47.6(15) . . . . ?
C3 C4 C7 C10 168.2(11) . . . . ?
C4 C5 C6 Br2 180.0(6) . . . . ?
C4 C5 C6 C1 -3.1(12) . . . . ?
C4 C5 C11 C5 135.5(7) . . . 4_556 ?
C4 C5 C11 C10 -107.3(9) . . . 4_556 ?
C4 C5 C11 C10 13.7(9) . . . . ?
C4 C7 C10 C11 23.0(12) . . . . ?
C5 C4 C7 C8 107.7(13) . . . . ?
C5 C4 C7 C9 -134.9(10) . . . . ?
C5 C4 C7 C10 -14.3(11) . . . . ?
C6 C1 C2 O2 175.0(9) . . . . ?
C6 C1 C2 C3 -5.4(12) . . . . ?
C6 C5 C11 C5 -44.0(7) . . . 4_556 ?
C6 C5 C11 C10 -165.8(8) . . . . ?
C6 C5 C11 C10 73.1(12) . . . 4_556 ?
C7 C4 C5 C6 179.7(7) . . . . ?
C7 C4 C5 C11 0.1(9) . . . . ?
C7 C10 C11 C5 -22.0(11) . . . . ?
C7 C10 C11 C5 -148.1(9) . . . 4_556 ?
C7 C10 C11 C10 97.5(9) . . . 4_556 ?
C8 C7 C10 C11 -95.1(11) . . . . ?
C9 C7 C10 C11 141.7(11) . . . . ?
C11 C5 C6 Br2 -0.5(11) . . . . ?
C11 C5 C6 C1 176.4(8) . . . . ?
C12 N2 C16 C15 5.6(19) . . . . ?
C12 N2 C16 C17 -171.4(11) . . . . ?
C12 C13 C14 C15 -4(3) . . . . ?
C13 C14 C15 C16 4(3) . . . . ?
C14 C15 C16 N2 -4(2) . . . . ?
C14 C15 C16 C17 172.9(15) . . . . ?
C15 C16 C17 N1 151.5(13) . . . . ?
C16 N2 C12 C13 -6.3(19) . . . . ?
C16 N2 C12 C30 176.6(13) . . . . ?
C17 N1 C23 C22 -78.4(11) . . . . ?
C17 N1 C29 C28 74.8(9) . . . . ?
C18 N3 C22 C21 2.7(16) . . . . ?
C18 N3 C22 C23 -173.6(9) . . . . ?
C18 C19 C20 C21 1(2) . . . . ?
C19 C20 C21 C22 0(2) . . . . ?
C20 C21 C22 N3 -2(2) . . . . ?
C20 C21 C22 C23 173.9(13) . . . . ?
C21 C22 C23 N1 149.5(12) . . . . ?
C22 N3 C18 C19 -1.3(12) . . . . ?
C22 N3 C18 C31 178.4(9) . . . . ?
C23 N1 C17 C16 137.7(9) . . . . ?
C23 N1 C29 C28 -162.9(8) . . . . ?
C24 N4 C28 C27 -0.2(14) . . . . ?
C24 N4 C28 C29 177.8(9) . . . . ?
C24 C25 C26 C27 1.5(16) . . . . ?
C25 C26 C27 C28 -0.5(15) . . . . ?
C26 C27 C28 N4 -0.1(15) . . . . ?
C26 C27 C28 C29 -178.1(10) . . . . ?
C27 C28 C29 N1 -146.3(9) . . . . ?
C28 N4 C24 C25 1.2(14) . . . . ?
C28 N4 C24 C32 -178.8(9) . . . . ?
C29 N1 C17 C16 -99.2(10) . . . . ?
C29 N1 C23 C22 156.5(9) . . . . ?
C30 C12 C13 C14 -177.2(16) . . . . ?
C31 C18 C19 C20 179.8(11) . . . . ?
C32 C24 C25 C26 178.1(10) . . . . ?

loop_
_exptl_oxdiff_crystal_face_indexfrac_h
_exptl_oxdiff_crystal_face_indexfrac_k
_exptl_oxdiff_crystal_face_indexfrac_l
_exptl_oxdiff_crystal_face_x
_exptl_oxdiff_crystal_face_y
_exptl_oxdiff_crystal_face_z
-10.0001 0.0008 -11.0002 1.0139 -0.0363 -0.1190
13.0009 4.0003 -6.0003 -0.1901 0.0259 -0.9717
13.0006 0.0003 -9.0005 0.0177 0.4591 -0.9196
10.0010 5.0005 -8.0003 0.0306 -0.1030 -0.9951
8.9997 -7.0001 -5.0005 0.0044 0.9614 -0.2467
-7.0011 -8.0005 6.0001 -0.0041 0.4927 0.9292
-13.0006 -0.0003 9.0005 -0.0177 -0.4591 0.9196
10.0001 -0.0008 11.0002 -1.0139 0.0363 0.1190
-0.9992 9.0003 0.0002 -0.0422 -0.8785 -0.3896
-8.9997 7.0001 5.0005 -0.0044 -0.9614 0.2467

loop_
_smtbx_masks_void_nr
_smtbx_masks_void_average_x
_smtbx_masks_void_average_y
_smtbx_masks_void_average_z
_smtbx_masks_void_volume
_smtbx_masks_void_count_electrons
_smtbx_masks_void_content
1 0.250 -0.738 0.250 696.0 153.8 '6 (C2 H6 O)'
2 -0.250 -0.398 0.750 696.0 151.8 '6 (C2 H6 O)'
